data_1562473
loop_
_publ_author_name
'Marri, Subba R.'
'Behera, J.N.'

_publ_section_title
;
 Synthesis, structure and photoluminescence properties of amine-templated
 open-framework bismuth sulfates
;
_journal_issue 1
_journal_name_full 'Journal of Solid State Chemistry'
_journal_page_first 15
_journal_page_last 21
_journal_paper_doi 10.1016/j.jssc.2013.10.032
_journal_volume 210
_journal_year 2014
_chemical_formula_moiety 'C6 H14 Bi N3 O11 S2'
_chemical_formula_sum 'C6 H14 Bi N3 O11 S2'
_chemical_formula_weight 577.30
_chemical_name_common 'Layered Bismuth Sulfate'
_space_group_IT_number 61
_space_group_name_Hall '-P 2ac 2ab'
_space_group_name_H-M_alt 'P b c a'
_symmetry_cell_setting orthorhombic
_symmetry_space_group_name_H-M 'P b c a'
_atom_sites_solution_hydrogens geom
_atom_sites_solution_primary direct
_atom_sites_solution_secondary difmap
_cell_angle_alpha 90.00
_cell_angle_beta 90.00
_cell_angle_gamma 90.00
_cell_formula_units_Z 8
_cell_length_a 9.7029(4)
_cell_length_b 13.3670(6)
_cell_length_c 20.7482(8)
_cell_measurement_temperature 296(2)
_cell_measurement_theta_max 30.56
_cell_measurement_theta_min 2.77
_cell_volume 2691.01(19)
_computing_cell_refinement 'SMART, SAINT'
_computing_data_collection SMART
_computing_data_reduction SAINT
_computing_molecular_graphics 'SHELXP-93 (Sheldrick, 2008)'
_computing_publication_material 'SHELXTLCIF-93 (Sheldrick, 2008)'
_computing_structure_refinement 'SHELXL-97 (Sheldrick, 2008)'
_computing_structure_solution 'SHELXS-97 (Sheldrick, 2008)'
_diffrn_ambient_temperature 296(2)
_diffrn_measured_fraction_theta_full 0.998
_diffrn_measured_fraction_theta_max 0.996
_diffrn_measurement_device_type 'Bruker SMART APEX CCD diffractometer'
_diffrn_measurement_method '\f and \w scan'
_diffrn_radiation_monochromator graphite
_diffrn_radiation_source 'fine-focus sealed tube'
_diffrn_radiation_type MoK\a
_diffrn_radiation_wavelength 0.71073
_diffrn_reflns_av_R_equivalents 0.0495
_diffrn_reflns_av_sigmaI/netI 0.0284
_diffrn_reflns_limit_h_max 11
_diffrn_reflns_limit_h_min -13
_diffrn_reflns_limit_k_max 18
_diffrn_reflns_limit_k_min -19
_diffrn_reflns_limit_l_max 29
_diffrn_reflns_limit_l_min -29
_diffrn_reflns_number 40637
_diffrn_reflns_theta_full 25.00
_diffrn_reflns_theta_max 30.56
_diffrn_reflns_theta_min 2.77
_exptl_absorpt_coefficient_mu 13.484
_exptl_absorpt_correction_T_max 0.7461
_exptl_absorpt_correction_T_min 0.4956
_exptl_absorpt_correction_type multi-scan
_exptl_absorpt_process_details 'SADABS Bruker, 2007)'
_exptl_crystal_colour White
_exptl_crystal_density_diffrn 2.850
_exptl_crystal_density_method 'not measured'
_exptl_crystal_description needle
_exptl_crystal_F_000 2192
_exptl_crystal_size_max 0.2
_exptl_crystal_size_mid 0.16
_exptl_crystal_size_min 0.12
_refine_diff_density_max 1.034
_refine_diff_density_min -2.722
_refine_diff_density_rms 0.214
_refine_ls_extinction_method none
_refine_ls_goodness_of_fit_ref 1.054
_refine_ls_hydrogen_treatment mixed
_refine_ls_matrix_type full
_refine_ls_number_parameters 208
_refine_ls_number_reflns 4108
_refine_ls_number_restraints 0
_refine_ls_restrained_S_all 1.054
_refine_ls_R_factor_all 0.0273
_refine_ls_R_factor_gt 0.0215
_refine_ls_shift/su_max 0.002
_refine_ls_shift/su_mean 0.000
_refine_ls_structure_factor_coef Fsqd
_refine_ls_weighting_details 'calc w=1/[\s^2^(Fo^2^)+(0.0300P)^2^+0.3000P] where P=(Fo^2^+2Fc^2^)/3'
_refine_ls_weighting_scheme calc
_refine_ls_wR_factor_gt 0.0531
_refine_ls_wR_factor_ref 0.0555
_reflns_number_gt 3593
_reflns_number_total 4108
_reflns_threshold_expression >2sigma(I)
_cod_data_source_file JSSC-2014-210-15.cif
_cod_data_source_block Compound_1
_cod_depositor_comments
;
The following automatic conversions were performed:

data item '_chemical_melting_point' value 'not measured' was changed
to '?' -- the value is undefined or not given.

data item '_exptl_absorpt_correction_type' value 'Multi-Scan' was
changed to 'multi-scan' in accordance with the built-in table derived
from the CIF Core dictionary named 'cif_core.dic' version 2.4.5 last
updated on 2014-11-21.

data item '_symmetry_cell_setting' value 'Orthorhombic' was changed
to 'orthorhombic' in accordance with the built-in table derived from
the CIF Core dictionary named 'cif_core.dic' version 2.4.5 last
updated on 2014-11-21.

data item '_exptl_crystal_density_meas' value 'not measured' was
changed to '?' -- the value is perceived as not measured.

Automatic conversion script
Id: cif_fix_values 8369 2020-08-20 11:38:08Z andrius 
;
_cod_original_sg_symbol_H-M Pbca
_cod_database_code 1562473

loop_
_symmetry_equiv_pos_as_xyz
'x, y, z'
'-x+1/2, -y, z+1/2'
'-x, y+1/2, -z+1/2'
'x+1/2, -y+1/2, -z'
'-x, -y, -z'
'x-1/2, y, -z-1/2'
'x, -y-1/2, z-1/2'
'-x-1/2, y-1/2, z'

loop_
_atom_site_label
_atom_site_type_symbol
_atom_site_fract_x
_atom_site_fract_y
_atom_site_fract_z
_atom_site_U_iso_or_equiv
_atom_site_adp_type
_atom_site_occupancy
_atom_site_symmetry_multiplicity
_atom_site_calc_flag
_atom_site_refinement_flags
_atom_site_disorder_assembly
_atom_site_disorder_group
Bi1 Bi 0.236357(11) 0.238477(8) 0.408379(5) 0.00817(4) Uani 1 1 d . . .
S1 S 0.00515(7) 0.24635(5) 0.50366(3) 0.00920(14) Uani 1 1 d . . .
S2 S 0.24104(6) 0.50208(5) 0.37112(4) 0.00872(13) Uani 1 1 d . . .
O1 O 0.08515(19) 0.32997(15) 0.47389(9) 0.0109(4) Uani 1 1 d . . .
O2 O 0.0381(2) 0.27372(16) 0.34468(9) 0.0121(4) Uani 1 1 d . . .
O3 O 0.3052(2) 0.40922(15) 0.39738(9) 0.0121(4) Uani 1 1 d . . .
O4 O 0.06217(19) 0.15548(15) 0.47167(9) 0.0117(4) Uani 1 1 d . . .
O5 O -0.1435(2) 0.25669(14) 0.48789(9) 0.0118(4) Uani 1 1 d . . .
O6 O 0.1685(2) 0.55771(15) 0.42270(9) 0.0135(4) Uani 1 1 d . . .
O7 O 0.2169(2) 0.25531(16) 0.28334(11) 0.0155(5) Uani 1 1 d . . .
O8 O 0.3528(2) 0.56836(15) 0.34759(9) 0.0129(4) Uani 1 1 d . . .
N1 N 0.0908(3) 0.26871(18) 0.28708(11) 0.0126(5) Uani 1 1 d . . .
O9 O 0.0153(2) 0.2772(2) 0.24025(10) 0.0232(5) Uani 1 1 d . . .
O10 O 0.0209(2) 0.24442(15) 0.57343(10) 0.0142(4) Uani 1 1 d . . .
O11 O 0.1458(2) 0.47673(16) 0.31878(9) 0.0131(4) Uani 1 1 d . . .
N2 N 0.8667(2) 0.04277(19) 0.37789(11) 0.0122(5) Uani 1 1 d . . .
H8B H 0.9536 0.0655 0.3855 0.015 Uiso 1 1 calc R . .
C1 C 0.7308(3) -0.0958(3) 0.33394(17) 0.0205(7) Uani 1 1 d . . .
H1A H 0.7093 -0.1163 0.2902 0.025 Uiso 1 1 calc R . .
H1B H 0.7273 -0.1544 0.3615 0.025 Uiso 1 1 calc R . .
C2 C 0.7992(3) 0.0174(2) 0.44083(14) 0.0152(6) Uani 1 1 d . . .
H2A H 0.8088 0.0727 0.4708 0.018 Uiso 1 1 calc R . .
H2B H 0.8422 -0.0412 0.4596 0.018 Uiso 1 1 calc R . .
C3 C 0.6464(3) -0.0030(2) 0.42757(14) 0.0157(6) Uani 1 1 d . . .
H3A H 0.6166 -0.0617 0.4512 0.019 Uiso 1 1 calc R . .
H3B H 0.5912 0.0535 0.4414 0.019 Uiso 1 1 calc R . .
C4 C 0.6505(3) 0.0768(2) 0.32124(14) 0.0166(6) Uani 1 1 d . . .
H4A H 0.5748 0.1223 0.3298 0.020 Uiso 1 1 calc R . .
H4B H 0.6545 0.0647 0.2752 0.020 Uiso 1 1 calc R . .
C5 C 0.7858(3) 0.1226(2) 0.34442(14) 0.0187(6) Uani 1 1 d . . .
H5B H 0.8376 0.1484 0.3081 0.022 Uiso 1 1 calc R . .
H5C H 0.7674 0.1774 0.3738 0.022 Uiso 1 1 calc R . .
C6 C 0.8743(3) -0.0495(2) 0.33627(13) 0.0163(6) Uani 1 1 d . . .
H6B H 0.9396 -0.0968 0.3543 0.020 Uiso 1 1 calc R . .
H6C H 0.9044 -0.0320 0.2932 0.020 Uiso 1 1 calc R . .
N3 N 0.6286(2) -0.01972(19) 0.35651(12) 0.0121(5) Uani 1 1 d . . .
H7A H 0.5418 -0.0424 0.3487 0.014 Uiso 1 1 calc R . .

loop_
_atom_site_aniso_label
_atom_site_aniso_U_11
_atom_site_aniso_U_22
_atom_site_aniso_U_33
_atom_site_aniso_U_23
_atom_site_aniso_U_13
_atom_site_aniso_U_12
Bi1 0.00839(6) 0.00923(7) 0.00689(6) 0.00018(3) 0.00006(3) 0.00039(3)
S1 0.0098(3) 0.0096(3) 0.0081(3) -0.0003(2) 0.0009(3) -0.0002(2)
S2 0.0093(3) 0.0075(3) 0.0093(3) -0.0003(2) -0.0002(2) 0.0000(2)
O1 0.0126(9) 0.0084(10) 0.0117(9) 0.0008(7) 0.0014(7) -0.0003(7)
O2 0.0115(10) 0.0169(11) 0.0079(9) -0.0005(7) 0.0004(7) 0.0008(8)
O3 0.0114(9) 0.0092(10) 0.0158(9) 0.0031(7) -0.0007(7) -0.0002(8)
O4 0.0137(9) 0.0099(10) 0.0115(9) -0.0019(7) 0.0009(7) -0.0005(7)
O5 0.0102(10) 0.0145(11) 0.0108(9) -0.0008(7) -0.0003(8) 0.0003(7)
O6 0.0139(10) 0.0138(11) 0.0127(9) -0.0033(8) 0.0035(7) 0.0006(8)
O7 0.0172(11) 0.0150(12) 0.0145(11) -0.0006(8) 0.0068(9) -0.0004(8)
O8 0.0128(10) 0.0124(10) 0.0133(9) 0.0032(8) 0.0000(7) -0.0024(7)
N1 0.0169(12) 0.0101(12) 0.0106(11) 0.0006(9) -0.0003(9) -0.0018(9)
O9 0.0281(13) 0.0286(15) 0.0128(11) 0.0019(9) -0.0082(9) 0.0001(10)
O10 0.0188(12) 0.0163(11) 0.0073(9) 0.0017(7) -0.0005(8) 0.0005(8)
O11 0.0130(10) 0.0145(11) 0.0117(9) -0.0026(8) -0.0024(8) -0.0009(7)
N2 0.0124(11) 0.0125(13) 0.0118(11) 0.0006(9) -0.0022(9) -0.0013(9)
C1 0.0180(16) 0.0161(16) 0.0274(16) -0.0096(13) 0.0062(12) -0.0006(12)
C2 0.0180(14) 0.0191(16) 0.0085(13) -0.0008(10) -0.0001(11) -0.0020(11)
C3 0.0169(14) 0.0197(16) 0.0106(13) -0.0021(11) 0.0014(11) -0.0048(11)
C4 0.0166(14) 0.0189(16) 0.0144(13) 0.0068(12) -0.0030(11) -0.0012(11)
C5 0.0203(16) 0.0119(15) 0.0239(16) 0.0066(12) -0.0049(11) -0.0020(12)
C6 0.0152(15) 0.0200(16) 0.0138(13) -0.0061(12) 0.0022(10) 0.0020(11)
N3 0.0107(11) 0.0137(13) 0.0118(11) -0.0015(9) -0.0007(9) -0.0021(8)

loop_
_atom_type_symbol
_atom_type_description
_atom_type_scat_dispersion_real
_atom_type_scat_dispersion_imag
_atom_type_scat_source
C C 0.0033 0.0016 'International Tables Vol C Tables 4.2.6.8 and 6.1.1.4'
H H 0.0000 0.0000 'International Tables Vol C Tables 4.2.6.8 and 6.1.1.4'
N N 0.0061 0.0033 'International Tables Vol C Tables 4.2.6.8 and 6.1.1.4'
O O 0.0106 0.0060 'International Tables Vol C Tables 4.2.6.8 and 6.1.1.4'
S S 0.1246 0.1234 'International Tables Vol C Tables 4.2.6.8 and 6.1.1.4'
Bi Bi -4.1077 10.2566 'International Tables Vol C Tables 4.2.6.8 and 6.1.1.4'

loop_
_geom_angle_atom_site_label_1
_geom_angle_atom_site_label_2
_geom_angle_atom_site_label_3
_geom_angle
_geom_angle_site_symmetry_1
_geom_angle_site_symmetry_3
O1 Bi1 O2 73.32(7) . .
O1 Bi1 O3 74.46(7) . .
O2 Bi1 O3 89.08(7) . .
O1 Bi1 O4 59.03(7) . .
O2 Bi1 O4 80.04(7) . .
O3 Bi1 O4 133.45(7) . .
O1 Bi1 O5 76.96(6) . 4_556
O2 Bi1 O5 150.14(7) . 4_556
O3 Bi1 O5 85.74(6) . 4_556
O4 Bi1 O5 82.36(6) . 4_556
O1 Bi1 O6 129.78(6) . 8_655
O2 Bi1 O6 122.23(7) . 8_655
O3 Bi1 O6 142.98(7) . 8_655
O4 Bi1 O6 76.07(6) . 8_655
O5 Bi1 O6 75.85(6) 4_556 8_655
O1 Bi1 O7 119.07(7) . .
O2 Bi1 O7 51.17(7) . .
O3 Bi1 O7 80.97(6) . .
O4 Bi1 O7 122.02(7) . .
O5 Bi1 O7 154.91(7) 4_556 .
O6 Bi1 O7 102.65(6) 8_655 .
O1 Bi1 O8 120.14(6) . 8_655
O2 Bi1 O8 69.74(6) . 8_655
O3 Bi1 O8 146.83(6) . 8_655
O4 Bi1 O8 69.36(6) . 8_655
O5 Bi1 O8 125.22(6) 4_556 8_655
O6 Bi1 O8 52.72(6) 8_655 8_655
O7 Bi1 O8 65.88(6) . 8_655
O1 Bi1 S1 29.46(5) . .
O2 Bi1 S1 75.76(5) . .
O3 Bi1 S1 103.84(5) . .
O4 Bi1 S1 29.61(5) . .
O5 Bi1 S1 77.00(5) 4_556 .
O6 Bi1 S1 102.89(5) 8_655 .
O7 Bi1 S1 126.82(5) . .
O8 Bi1 S1 95.54(4) 8_655 .
O10 S1 O5 108.84(12) . .
O10 S1 O4 112.90(12) . .
O5 S1 O4 109.76(11) . .
O10 S1 O1 111.69(12) . .
O5 S1 O1 110.11(11) . .
O4 S1 O1 103.45(12) . .
O10 S1 Bi1 125.27(10) . .
O5 S1 Bi1 125.86(8) . .
O4 S1 Bi1 53.04(8) . .
O1 S1 Bi1 50.49(7) . .
O11 S2 O6 110.62(12) . .
O11 S2 O8 110.80(12) . .
O6 S2 O8 106.57(12) . .
O11 S2 O3 109.97(12) . .
O6 S2 O3 110.62(12) . .
O8 S2 O3 108.18(12) . .
S1 O1 Bi1 100.05(10) . .
N1 O2 Bi1 100.49(16) . .
S2 O3 Bi1 135.48(12) . .
S1 O4 Bi1 97.34(10) . .
S1 O5 Bi1 105.72(10) . 4_456
S2 O6 Bi1 102.43(10) . 8_665
N1 O7 Bi1 91.24(16) . .
S2 O8 Bi1 96.51(9) . 8_665
O9 N1 O7 123.8(3) . .
O9 N1 O2 119.3(3) . .
O7 N1 O2 116.9(2) . .
C5 N2 C2 109.6(2) . .
C5 N2 C6 110.1(2) . .
C2 N2 C6 109.6(2) . .
C5 N2 H8B 109.2 . .
C2 N2 H8B 109.2 . .
C6 N2 H8B 109.2 . .
N3 C1 C6 108.7(3) . .
N3 C1 H1A 110.0 . .
C6 C1 H1A 110.0 . .
N3 C1 H1B 110.0 . .
C6 C1 H1B 110.0 . .
H1A C1 H1B 108.3 . .
N2 C2 C3 107.9(2) . .
N2 C2 H2A 110.1 . .
C3 C2 H2A 110.1 . .
N2 C2 H2B 110.1 . .
C3 C2 H2B 110.1 . .
H2A C2 H2B 108.4 . .
N3 C3 C2 108.3(2) . .
N3 C3 H3A 110.0 . .
C2 C3 H3A 110.0 . .
N3 C3 H3B 110.0 . .
C2 C3 H3B 110.0 . .
H3A C3 H3B 108.4 . .
N3 C4 C5 108.2(2) . .
N3 C4 H4A 110.1 . .
C5 C4 H4A 110.1 . .
N3 C4 H4B 110.1 . .
C5 C4 H4B 110.1 . .
H4A C4 H4B 108.4 . .
N2 C5 C4 108.2(2) . .
N2 C5 H5B 110.1 . .
C4 C5 H5B 110.1 . .
N2 C5 H5C 110.1 . .
C4 C5 H5C 110.1 . .
H5B C5 H5C 108.4 . .
N2 C6 C1 107.8(2) . .
N2 C6 H6B 110.1 . .
C1 C6 H6B 110.1 . .
N2 C6 H6C 110.1 . .
C1 C6 H6C 110.1 . .
H6B C6 H6C 108.5 . .
C1 N3 C4 109.8(2) . .
C1 N3 C3 109.4(2) . .
C4 N3 C3 109.6(2) . .
C1 N3 H7A 109.3 . .
C4 N3 H7A 109.3 . .
C3 N3 H7A 109.3 . .

loop_
_geom_bond_atom_site_label_1
_geom_bond_atom_site_label_2
_geom_bond_distance
_geom_bond_site_symmetry_2
Bi1 O1 2.3443(18) .
Bi1 O2 2.381(2) .
Bi1 O3 2.389(2) .
Bi1 O4 2.4107(19) .
Bi1 O5 2.448(2) 4_556
Bi1 O6 2.603(2) 8_655
Bi1 O7 2.611(2) .
Bi1 O8 2.740(2) 8_655
Bi1 S1 2.9921(7) .
S1 O10 1.456(2) .
S1 O5 1.486(2) .
S1 O4 1.491(2) .
S1 O1 1.494(2) .
S2 O11 1.465(2) .
S2 O6 1.481(2) .
S2 O8 1.483(2) .
S2 O3 1.492(2) .
O2 N1 1.302(3) .
O5 Bi1 2.448(2) 4_456
O6 Bi1 2.603(2) 8_665
O7 N1 1.239(3) .
O8 Bi1 2.741(2) 8_665
N1 O9 1.222(3) .
N2 C5 1.496(4) .
N2 C2 1.500(4) .
N2 C6 1.508(4) .
N2 H8B 0.9100 .
C1 N3 1.496(4) .
C1 C6 1.524(4) .
C1 H1A 0.9700 .
C1 H1B 0.9700 .
C2 C3 1.532(4) .
C2 H2A 0.9700 .
C2 H2B 0.9700 .
C3 N3 1.501(4) .
C3 H3A 0.9700 .
C3 H3B 0.9700 .
C4 N3 1.498(4) .
C4 C5 1.526(4) .
C4 H4A 0.9700 .
C4 H4B 0.9700 .
C5 H5B 0.9700 .
C5 H5C 0.9700 .
C6 H6B 0.9700 .
C6 H6C 0.9700 .
N3 H7A 0.9100 .
